data_2021697
loop_
_publ_author_name
'Pogoda, Dorota'
'Janczak, Jan'
'Pawlak, Sylwia'
'Zaworotko, Michael'
'Videnova-Adrabinska, Veneta'

_publ_section_title
;
 Tautomeric polymorphism of the neuroactive inhibitor kynurenic acid
;
_journal_coeditor_code UK3175
_journal_issue 6
_journal_name_full 'Acta Crystallographica Section C'
_journal_page_first 793
_journal_page_last 805
_journal_paper_doi 10.1107/S2053229619005990
_journal_volume 75
_journal_year 2019
_chemical_absolute_configuration rm
_chemical_formula_iupac 'C10 H7 N O3, C2 H6 O S'
_chemical_formula_moiety 'C10 H7 N O3, C2 H6 O S'
_chemical_formula_sum 'C12 H13 N O4 S'
_chemical_formula_weight 267.29
_chemical_name_common
;
Kynurenic acid  dimethyl sulfoxide monosolvate
;
_chemical_name_systematic
;
4-Hydroxyquinoline-2-carboxylic acid dimethyl sulfoxide monosolvate
;
_space_group_crystal_system orthorhombic
_space_group_IT_number 19
_space_group_name_Hall 'P 2ac 2ab'
_space_group_name_H-M_alt 'P 21 21 21'
_symmetry_space_group_name_Hall 'P 2ac 2ab'
_symmetry_space_group_name_H-M 'P 21 21 21'
_atom_sites_solution_hydrogens difmap
_atom_sites_solution_primary direct
_atom_sites_solution_secondary difmap
_audit_creation_method SHELXL-2014/7
_cell_angle_alpha 90
_cell_angle_beta 90
_cell_angle_gamma 90
_cell_formula_units_Z 4
_cell_length_a 4.9552(3)
_cell_length_b 10.8444(6)
_cell_length_c 22.7982(11)
_cell_measurement_reflns_used 4335
_cell_measurement_temperature 100(2)
_cell_measurement_theta_max 28.6480
_cell_measurement_theta_min 4.0170
_cell_volume 1225.09(12)
_computing_cell_refinement
;
CrysAlis RED (Rigaku OD, 2015)
;
_computing_data_collection
;
CrysAlis CCD (Rigaku OD, 2015)
;
_computing_data_reduction
;
CrysAlis RED (Rigaku OD, 2015)
;
_computing_molecular_graphics
;
DIAMOND (Brandenburg, 2005)
;
_computing_publication_material
;
SHELXL2014 (Sheldrick, 2015b)
;
_computing_structure_refinement
;
SHELXL2014 (Sheldrick, 2015b)
;
_computing_structure_solution
;
SHELXT (Sheldrick, 2015a)
;
_diffrn_ambient_temperature 100(2)
_diffrn_detector_area_resol_mean 10.6249
_diffrn_measured_fraction_theta_full 0.995
_diffrn_measured_fraction_theta_max 0.934
_diffrn_measurement_device_type 'Kuma KM-4 with CCD detector'
_diffrn_measurement_method \w-scan
_diffrn_radiation_type MoK\a
_diffrn_radiation_wavelength 0.71073
_diffrn_reflns_av_R_equivalents 0.0426
_diffrn_reflns_av_unetI/netI 0.0385
_diffrn_reflns_limit_h_max 6
_diffrn_reflns_limit_h_min -6
_diffrn_reflns_limit_k_max 14
_diffrn_reflns_limit_k_min -14
_diffrn_reflns_limit_l_max 30
_diffrn_reflns_limit_l_min -30
_diffrn_reflns_number 14513
_diffrn_reflns_theta_full 27.500
_diffrn_reflns_theta_max 29.534
_diffrn_reflns_theta_min 2.592
_diffrn_source 'fine-focus sealed X-ray tube'
_exptl_absorpt_coefficient_mu 0.270
_exptl_absorpt_correction_T_max 1.00000
_exptl_absorpt_correction_T_min 0.92317
_exptl_absorpt_correction_type multi-scan
_exptl_absorpt_process_details
;
(CrysAlis PRO; Rigaku OD, 2015)
;
_exptl_crystal_colour colourless
_exptl_crystal_density_diffrn 1.449
_exptl_crystal_description parallelepiped
_exptl_crystal_F_000 560
_exptl_crystal_size_max 0.410
_exptl_crystal_size_mid 0.210
_exptl_crystal_size_min 0.120
_refine_diff_density_max 0.280
_refine_diff_density_min -0.253
_refine_ls_abs_structure_details
;
Flack <i>x</i> determined using 999 quotients [(I+)-(I-)]/[(I+)+(I-)]
(Parsons <i>et al.</i>,  2013)
;
_refine_ls_abs_structure_Flack 0.11(4)
_refine_ls_extinction_method none
_refine_ls_goodness_of_fit_ref 1.000
_refine_ls_hydrogen_treatment refxyz
_refine_ls_matrix_type full
_refine_ls_number_parameters 202
_refine_ls_number_reflns 3044
_refine_ls_number_restraints 0
_refine_ls_restrained_S_all 1.000
_refine_ls_R_factor_all 0.0430
_refine_ls_R_factor_gt 0.0360
_refine_ls_shift/su_max 0.001
_refine_ls_shift/su_mean 0.000
_refine_ls_structure_factor_coef Fsqd
_refine_ls_weighting_details 'w=1/[\s^2^(Fo^2^)+(0.0461P)^2^+0.2943P] where P=(Fo^2^+2Fc^2^)/3'
_refine_ls_weighting_scheme calc
_refine_ls_wR_factor_gt 0.0808
_refine_ls_wR_factor_ref 0.0849
_reflns_number_gt 2756
_reflns_number_total 3044
_reflns_threshold_expression 'I > 2\s(I)'
_cod_data_source_file uk3175sup1.cif
_cod_data_source_block kyn_100
_cod_database_code 2021697
_shelx_space_group_comment
;
The symmetry employed for this shelxl refinement is uniquely defined
by the following loop, which should always be used as a source of
symmetry information in preference to the above space-group names.
They are only intended as comments.
;
_shelx_estimated_absorpt_t_min 0.897
_shelx_estimated_absorpt_t_max 0.968

loop_
_space_group_symop_operation_xyz
'x, y, z'
'-x+1/2, -y, z+1/2'
'-x, y+1/2, -z+1/2'
'x+1/2, -y+1/2, -z'

loop_
_atom_site_type_symbol
_atom_site_label
_atom_site_fract_x
_atom_site_fract_y
_atom_site_fract_z
_atom_site_U_iso_or_equiv
_atom_site_adp_type
_atom_site_calc_flag
_atom_site_occupancy
N N1 0.4240(4) 0.57092(18) 0.64364(8) 0.0134(4) Uani d 1
H H1N 0.400(6) 0.497(3) 0.6280(11) 0.016 Uiso d 1
C C1 0.2551(4) 0.6078(2) 0.68693(9) 0.0133(5) Uani d 1
C C2 0.2626(4) 0.7243(2) 0.70933(10) 0.0142(5) Uani d 1
H H2 0.136(6) 0.745(2) 0.7379(11) 0.017 Uiso d 1
C C3 0.4488(5) 0.8131(2) 0.68733(10) 0.0143(4) Uani d 1
C C4 0.6293(4) 0.7717(2) 0.64121(9) 0.0128(4) Uani d 1
C C5 0.6112(4) 0.6500(2) 0.62013(10) 0.0129(5) Uani d 1
C C6 0.8211(5) 0.8519(2) 0.61598(10) 0.0152(4) Uani d 1
H H6 0.833(6) 0.931(3) 0.6314(11) 0.018 Uiso d 1
C C7 0.9875(5) 0.8112(2) 0.57177(10) 0.0174(5) Uani d 1
H H7 1.122(6) 0.867(2) 0.5541(11) 0.021 Uiso d 1
C C8 0.9707(5) 0.6890(2) 0.55168(10) 0.0169(5) Uani d 1
H H8 1.090(6) 0.662(3) 0.5208(12) 0.020 Uiso d 1
C C9 0.7862(5) 0.6084(2) 0.57544(9) 0.0157(5) Uani d 1
H H9 0.776(6) 0.521(3) 0.5630(12) 0.019 Uiso d 1
C C10 0.0594(5) 0.5112(2) 0.70766(10) 0.0147(5) Uani d 1
O O1 0.0523(3) 0.40961(15) 0.68567(7) 0.0198(4) Uani d 1
O O2 -0.0967(3) 0.55173(16) 0.74977(7) 0.0189(4) Uani d 1
H H2O -0.213(7) 0.492(3) 0.7623(13) 0.028 Uiso d 1
O O3 0.4615(3) 0.92330(15) 0.70606(8) 0.0192(4) Uani d 1
S S1 0.31948(12) 0.24150(5) 0.59155(3) 0.01884(15) Uani d 1
O O4 0.4115(4) 0.36511(15) 0.56837(7) 0.0225(4) Uani d 1
C C11 0.5227(6) 0.2125(3) 0.65437(12) 0.0232(5) Uani d 1
H H11A 0.706(7) 0.226(3) 0.6453(14) 0.035 Uiso d 1
H H11B 0.491(7) 0.128(3) 0.6659(13) 0.035 Uiso d 1
H H11C 0.465(6) 0.266(3) 0.6838(13) 0.035 Uiso d 1
C C12 0.4662(8) 0.1296(3) 0.54349(13) 0.0317(6) Uani d 1
H H12A 0.374(7) 0.140(3) 0.5046(15) 0.048 Uiso d 1
H H12B 0.435(8) 0.049(3) 0.5597(15) 0.048 Uiso d 1
H H12C 0.657(8) 0.144(3) 0.5412(15) 0.048 Uiso d 1

loop_
_atom_site_aniso_label
_atom_site_aniso_U_11
_atom_site_aniso_U_22
_atom_site_aniso_U_33
_atom_site_aniso_U_12
_atom_site_aniso_U_13
_atom_site_aniso_U_23
N1 0.0127(9) 0.0113(9) 0.0161(9) -0.0004(7) 0.0006(8) -0.0021(8)
C1 0.0090(10) 0.0160(11) 0.0147(10) 0.0004(8) -0.0022(8) 0.0025(9)
C2 0.0114(10) 0.0153(11) 0.0159(10) 0.0009(8) -0.0004(8) 0.0019(9)
C3 0.0116(10) 0.0120(11) 0.0192(11) 0.0022(9) -0.0018(9) -0.0010(9)
C4 0.0085(9) 0.0157(11) 0.0142(10) 0.0014(8) -0.0009(8) 0.0013(8)
C5 0.0104(10) 0.0139(11) 0.0143(10) 0.0010(8) -0.0011(8) 0.0027(8)
C6 0.0123(10) 0.0150(11) 0.0184(11) 0.0016(10) -0.0022(9) 0.0005(9)
C7 0.0126(10) 0.0219(13) 0.0177(11) -0.0025(9) 0.0007(9) 0.0037(9)
C8 0.0137(10) 0.0236(13) 0.0136(11) 0.0012(10) 0.0033(9) -0.0012(9)
C9 0.0150(10) 0.0146(11) 0.0177(11) 0.0008(9) -0.0003(9) -0.0023(8)
C10 0.0129(10) 0.0150(11) 0.0162(10) 0.0002(9) 0.0011(9) 0.0015(9)
O1 0.0186(8) 0.0151(9) 0.0258(8) -0.0026(7) 0.0046(7) -0.0015(7)
O2 0.0164(8) 0.0142(9) 0.0262(9) -0.0015(7) 0.0082(7) -0.0002(7)
O3 0.0155(8) 0.0123(8) 0.0299(9) -0.0002(7) 0.0066(7) -0.0051(7)
S1 0.0185(3) 0.0155(3) 0.0225(3) -0.0032(2) -0.0012(2) -0.0010(2)
O4 0.0328(10) 0.0142(9) 0.0206(8) -0.0021(7) 0.0000(8) 0.0000(7)
C11 0.0239(13) 0.0219(14) 0.0238(12) -0.0004(11) 0.0002(11) 0.0023(10)
C12 0.0491(19) 0.0174(14) 0.0285(14) -0.0008(13) 0.0026(14) -0.0042(11)

loop_
_atom_type_symbol
_atom_type_description
_atom_type_scat_dispersion_real
_atom_type_scat_dispersion_imag
_atom_type_scat_source
C C 0.0033 0.0016 'International Tables Vol C Tables 4.2.6.8 and 6.1.1.4'
H H 0.0000 0.0000 'International Tables Vol C Tables 4.2.6.8 and 6.1.1.4'
N N 0.0061 0.0033 'International Tables Vol C Tables 4.2.6.8 and 6.1.1.4'
O O 0.0106 0.0060 'International Tables Vol C Tables 4.2.6.8 and 6.1.1.4'
S S 0.1246 0.1234 'International Tables Vol C Tables 4.2.6.8 and 6.1.1.4'

loop_
_geom_angle_atom_site_label_1
_geom_angle_atom_site_label_2
_geom_angle_atom_site_label_3
_geom_angle
C1 N1 C5 121.2(2)
C1 N1 H1N 118.7(18)
C5 N1 H1N 119.8(17)
N1 C1 C2 122.0(2)
N1 C1 C10 114.9(2)
C2 C1 C10 123.1(2)
C1 C2 C3 120.8(2)
C1 C2 H2 117.8(17)
C3 C2 H2 121.3(17)
O3 C3 C2 123.3(2)
O3 C3 C4 120.2(2)
C2 C3 C4 116.4(2)
C5 C4 C6 118.8(2)
C5 C4 C3 119.9(2)
C6 C4 C3 121.3(2)
N1 C5 C4 119.7(2)
N1 C5 C9 119.9(2)
C4 C5 C9 120.4(2)
C7 C6 C4 120.3(2)
C7 C6 H6 122.4(18)
C4 C6 H6 117.2(17)
C6 C7 C8 120.4(2)
C6 C7 H7 120.3(16)
C8 C7 H7 119.2(16)
C9 C8 C7 120.7(2)
C9 C8 H8 120.1(17)
C7 C8 H8 119.2(17)
C8 C9 C5 119.3(2)
C8 C9 H9 121.9(17)
C5 C9 H9 118.7(17)
O1 C10 O2 126.3(2)
O1 C10 C1 121.5(2)
O2 C10 C1 112.15(19)
C10 O2 H2O 111.2(19)
O4 S1 C11 105.51(12)
O4 S1 C12 105.35(14)
C11 S1 C12 98.24(15)
S1 C11 H11A 109.9(19)
S1 C11 H11B 107.1(18)
H11A C11 H11B 111(3)
S1 C11 H11C 107.1(19)
H11A C11 H11C 111(3)
H11B C11 H11C 110(3)
S1 C12 H12A 106(2)
S1 C12 H12B 108(2)
H12A C12 H12B 112(3)
S1 C12 H12C 109(2)
H12A C12 H12C 112(3)
H12B C12 H12C 109(3)

loop_
_geom_bond_atom_site_label_1
_geom_bond_atom_site_label_2
_geom_bond_distance
N1 C1 1.355(3)
N1 C5 1.372(3)
N1 H1N 0.88(3)
C1 C2 1.363(3)
C1 C10 1.504(3)
C2 C3 1.425(3)
C2 H2 0.93(3)
C3 O3 1.270(3)
C3 C4 1.452(3)
C4 C5 1.408(3)
C4 C6 1.411(3)
C5 C9 1.412(3)
C6 C7 1.375(3)
C6 H6 0.93(3)
C7 C8 1.404(3)
C7 H7 0.99(3)
C8 C9 1.376(3)
C8 H8 0.96(3)
C9 H9 0.99(3)
C10 O1 1.210(3)
C10 O2 1.309(3)
O2 H2O 0.92(3)
S1 O4 1.5112(18)
S1 C11 1.779(3)
S1 C12 1.789(3)
C11 H11A 0.95(3)
C11 H11B 0.97(3)
C11 H11C 0.94(3)
C12 H12A 1.00(3)
C12 H12B 0.96(4)
C12 H12C 0.96(4)

loop_
_geom_hbond_atom_site_label_D
_geom_hbond_atom_site_label_H
_geom_hbond_atom_site_label_A
_geom_hbond_site_symmetry_A
_geom_hbond_distance_DH
_geom_hbond_distance_HA
_geom_hbond_distance_DA
_geom_hbond_angle_DHA
N1 H1N O4 . 0.88(3) 1.97(3) 2.816(3) 159(2)
O2 H2O O3 3_546 0.92(3) 1.61(3) 2.494(2) 162(3)

_cod_database_fobs_code 2021697
